data_4306675
loop_
_publ_author_name
'Yan-Zhen Zheng'
'Wei Xue'
'Ming-Liang Tong'
'Xiao-Ming Chen'
'Shao-Liang Zheng'

_publ_contact_author
;
      Professor Xiao-Ming Chen
      State Key Laboratory of Optoelectronic Materials and Technologies
      School of Chemistry and Chemical Engineering
      Sun Yst-Sen University 
      Guangzhou 510275 
      P. R. China
;
_publ_contact_author_email cxm@mail.sysu.edu.cn
_publ_contact_author_fax 86-20-84112074
_publ_contact_author_phone 86-20-84113986
_publ_section_title
;
Probing Single-Chain Magnets in a Family of Linear Chain Compounds
Constructed by Magnetically Anisotropic Metal-Ions and
Cyclohexane-1,2-Dicarboxylate Analogues
;
_journal_name_full 'Inorganic Chemistry'
_journal_page_first 11202
_journal_page_last 11211
_journal_paper_doi 10.1021/ic801498n
_journal_volume 47
_journal_year 2008
_chemical_formula_sum 'C9 H12 Co O4'
_chemical_formula_weight 243.12
_chemical_name_systematic
; 
 ? 
;
_space_group_IT_number 2
_symmetry_cell_setting triclinic
_symmetry_space_group_name_Hall '-P 1'
_symmetry_space_group_name_H-M 'P -1'
_atom_sites_solution_hydrogens geom
_atom_sites_solution_primary direct
_atom_sites_solution_secondary difmap
_audit_creation_method SHELXL-97
_cell_angle_alpha 88.6590(10)
_cell_angle_beta 81.1840(10)
_cell_angle_gamma 78.0200(10)
_cell_formula_units_Z 2
_cell_length_a 5.1304(4)
_cell_length_b 6.5104(6)
_cell_length_c 14.9836(13)
_cell_measurement_temperature 293(2)
_cell_volume 483.76(7)
_computing_cell_refinement 'Bruker SMART'
_computing_data_collection 'Bruker SMART'
_computing_data_reduction 'Bruker SAINT'
_computing_molecular_graphics 'Bruker SHELXTL'
_computing_publication_material 'Bruker SHELXTL'
_computing_structure_refinement 'SHELXL-97 (Sheldrick, 1997)'
_computing_structure_solution 'SHELXS-97 (Sheldrick, 1990)'
_diffrn_ambient_temperature 293(2)
_diffrn_measured_fraction_theta_full 0.973
_diffrn_measured_fraction_theta_max 0.973
_diffrn_measurement_device_type 'CCD area detector'
_diffrn_measurement_method 'phi and omega scans'
_diffrn_radiation_monochromator graphite
_diffrn_radiation_source 'fine-focus sealed tube'
_diffrn_radiation_type MoK\a
_diffrn_radiation_wavelength 0.71073
_diffrn_reflns_av_R_equivalents 0.0539
_diffrn_reflns_av_sigmaI/netI 0.0536
_diffrn_reflns_limit_h_max 6
_diffrn_reflns_limit_h_min -6
_diffrn_reflns_limit_k_max 8
_diffrn_reflns_limit_k_min -8
_diffrn_reflns_limit_l_max 18
_diffrn_reflns_limit_l_min -18
_diffrn_reflns_number 3633
_diffrn_reflns_theta_full 26.00
_diffrn_reflns_theta_max 26.00
_diffrn_reflns_theta_min 2.75
_exptl_absorpt_coefficient_mu 1.757
_exptl_absorpt_correction_T_max 0.9657
_exptl_absorpt_correction_T_min 0.6297
_exptl_absorpt_correction_type multi-scan
_exptl_absorpt_process_details SADABS
_exptl_crystal_colour DARK-RED
_exptl_crystal_density_diffrn 1.669
_exptl_crystal_density_method 'not measured'
_exptl_crystal_description PLATE
_exptl_crystal_F_000 250
_exptl_crystal_size_max 0.29
_exptl_crystal_size_mid 0.25
_exptl_crystal_size_min 0.02
_refine_diff_density_max 1.437
_refine_diff_density_min -0.583
_refine_diff_density_rms 0.115
_refine_ls_extinction_method none
_refine_ls_goodness_of_fit_ref 1.074
_refine_ls_hydrogen_treatment constr
_refine_ls_matrix_type full
_refine_ls_number_parameters 137
_refine_ls_number_reflns 1849
_refine_ls_number_restraints 12
_refine_ls_restrained_S_all 1.077
_refine_ls_R_factor_all 0.0587
_refine_ls_R_factor_gt 0.0509
_refine_ls_shift/su_max 0.000
_refine_ls_shift/su_mean 0.000
_refine_ls_structure_factor_coef Fsqd
_refine_ls_weighting_details 'calc w=1/[\s^2^(Fo^2^)+(0.0773P)^2^+0.3137P] where P=(Fo^2^+2Fc^2^)/3'
_refine_ls_weighting_scheme calc
_refine_ls_wR_factor_gt 0.1257
_refine_ls_wR_factor_ref 0.1298
_reflns_number_gt 1584
_reflns_number_total 1849
_reflns_threshold_expression >2sigma(I)
_cod_data_source_file ic801498n_si_002_1.cif
_cod_data_source_block 7
_cod_depositor_comments
;
The following automatic conversions were performed:
'_symmetry_cell_setting' value 'Triclinic' changed to 'triclinic'
according to '/home/saulius/struct/CIF-dictionaries/cif_core.dic'
dictionary named 'cif_core.dic' version 2.4.1 from
2010-06-29.

'_exptl_absorpt_correction_type' value 'MULTI-SCAN' changed
to 'multi-scan' according to
'/home/saulius/struct/CIF-dictionaries/cif_core.dic' dictionary named
'cif_core.dic' version 2.4.1 from
2010-06-29.

'_refine_ls_hydrogen_treatment' value 'CONSTR' changed to
'constr' according to '/home/saulius/struct/CIF-dictionaries/cif_core.dic'
dictionary named 'cif_core.dic' version 2.4.1 from 2010-06-29.

Automatic conversion script
Id: cif_fix_enum 1527 2010-12-29 10:47:43Z saulius 
;
_cod_database_code 4306675

loop_
_symmetry_equiv_pos_as_xyz
'x, y, z'
'-x, -y, -z'

loop_
_atom_site_label
_atom_site_type_symbol
_atom_site_fract_x
_atom_site_fract_y
_atom_site_fract_z
_atom_site_U_iso_or_equiv
_atom_site_adp_type
_atom_site_occupancy
_atom_site_symmetry_multiplicity
_atom_site_calc_flag
_atom_site_refinement_flags
_atom_site_disorder_assembly
_atom_site_disorder_group
Co1 Co 0.72763(9) 0.59631(8) 0.53972(4) 0.0260(2) Uani 1 1 d . . .
O1 O 0.7880(6) 0.7705(5) 0.4330(2) 0.0393(7) Uani 1 1 d . C .
O2 O 1.2080(6) 0.6320(5) 0.3715(2) 0.0415(8) Uani 1 1 d . . .
O3 O 1.1001(5) 1.2245(5) 0.3872(2) 0.0391(8) Uani 1 1 d . . .
O4 O 0.6769(5) 1.3587(4) 0.44478(19) 0.0266(6) Uani 1 1 d . . .
C1 C 0.9607(8) 0.9099(6) 0.2940(3) 0.0284(8) Uani 1 1 d . C .
H1A H 1.1377 0.9410 0.2713 0.034 Uiso 1 1 calc R . .
C2 C 0.7622(7) 1.1150(6) 0.3204(3) 0.0246(8) Uani 1 1 d . C .
H2A H 0.5875 1.0833 0.3459 0.030 Uiso 1 1 calc R . .
C3 C 0.7257(9) 1.2554(7) 0.2384(3) 0.0399(10) Uani 1 1 d . . .
H3A H 0.5935 1.3825 0.2568 0.048 Uiso 1 1 calc R A 1
H3B H 0.8952 1.2954 0.2153 0.048 Uiso 1 1 calc R A 1
C6 C 0.8679(11) 0.8001(7) 0.2194(3) 0.0457(12) Uani 1 1 d . . .
H6A H 0.9995 0.6725 0.2013 0.055 Uiso 1 1 calc R B 1
H6B H 0.6979 0.7610 0.2426 0.055 Uiso 1 1 calc R B 1
C7 C 0.9877(8) 0.7609(6) 0.3729(3) 0.0314(9) Uani 1 1 d . . .
C8 C 0.8553(7) 1.2384(6) 0.3898(3) 0.0259(8) Uani 1 1 d . . .
C4 C 0.6337(12) 1.1468(9) 0.1634(4) 0.0532(13) Uani 0.728(14) 1 d P C 1
H4A H 0.4579 1.1142 0.1869 0.064 Uiso 0.728(14) 1 calc PR C 1
C5 C 0.8328(13) 0.9395(9) 0.1376(4) 0.0571(14) Uani 0.728(14) 1 d P C 1
H5A H 0.7677 0.8664 0.0927 0.069 Uiso 0.728(14) 1 calc PR C 1
H5B H 1.0060 0.9685 0.1111 0.069 Uiso 0.728(14) 1 calc PR C 1
C9 C 0.598(2) 1.2947(18) 0.0830(7) 0.090(4) Uani 0.728(14) 1 d PU C 1
H9A H 0.4717 1.4218 0.1029 0.108 Uiso 0.728(14) 1 calc PR C 1
H9B H 0.5310 1.2276 0.0375 0.108 Uiso 0.728(14) 1 calc PR C 1
H9C H 0.7683 1.3275 0.0583 0.108 Uiso 0.728(14) 1 calc PR C 1
C4' C 0.6337(12) 1.1468(9) 0.1634(4) 0.0532(13) Uani 0.272(14) 1 d P C 2
H4'A H 0.6243 1.2371 0.1110 0.064 Uiso 0.272(14) 1 calc PR C 2
H4'B H 0.4553 1.1197 0.1838 0.064 Uiso 0.272(14) 1 calc PR C 2
C5' C 0.8328(13) 0.9395(9) 0.1376(4) 0.0571(14) Uani 0.272(14) 1 d P C 2
H5'A H 1.0081 0.9711 0.1128 0.069 Uiso 0.272(14) 1 calc PR C 2
C9' C 0.744(7) 0.810(5) 0.066(2) 0.105(12) Uani 0.272(14) 1 d PU C 2
H9'A H 0.8760 0.6826 0.0528 0.126 Uiso 0.272(14) 1 calc PR C 2
H9'B H 0.7281 0.8909 0.0123 0.126 Uiso 0.272(14) 1 calc PR C 2
H9'C H 0.5730 0.7768 0.0899 0.126 Uiso 0.272(14) 1 calc PR C 2

loop_
_atom_site_aniso_label
_atom_site_aniso_U_11
_atom_site_aniso_U_22
_atom_site_aniso_U_33
_atom_site_aniso_U_23
_atom_site_aniso_U_13
_atom_site_aniso_U_12
Co1 0.0119(3) 0.0215(3) 0.0443(4) -0.0014(2) -0.0047(2) -0.00256(19)
O1 0.0337(17) 0.0299(16) 0.054(2) 0.0091(14) -0.0026(15) -0.0092(13)
O2 0.0343(17) 0.0343(17) 0.053(2) 0.0034(14) -0.0121(14) 0.0047(13)
O3 0.0129(13) 0.0399(17) 0.064(2) -0.0194(15) -0.0051(13) -0.0038(11)
O4 0.0124(12) 0.0212(13) 0.0450(16) -0.0060(11) -0.0033(11) -0.0010(10)
C1 0.0228(18) 0.0205(18) 0.040(2) -0.0022(16) -0.0025(16) -0.0015(15)
C2 0.0165(17) 0.0191(17) 0.038(2) -0.0020(15) -0.0043(15) -0.0039(14)
C3 0.036(2) 0.026(2) 0.056(3) 0.0028(19) -0.010(2) -0.0001(18)
C6 0.055(3) 0.033(2) 0.049(3) -0.008(2) -0.011(2) -0.005(2)
C7 0.031(2) 0.0215(19) 0.045(2) -0.0049(17) -0.0111(18) -0.0068(16)
C8 0.0181(18) 0.0192(18) 0.041(2) 0.0005(16) -0.0062(16) -0.0047(14)
C4 0.060(3) 0.052(3) 0.049(3) 0.004(2) -0.020(3) -0.006(2)
C5 0.076(4) 0.049(3) 0.045(3) -0.007(2) -0.013(3) -0.008(3)
C9 0.100(5) 0.086(5) 0.079(5) 0.007(4) -0.023(4) -0.004(4)
C4' 0.060(3) 0.052(3) 0.049(3) 0.004(2) -0.020(3) -0.006(2)
C5' 0.076(4) 0.049(3) 0.045(3) -0.007(2) -0.013(3) -0.008(3)
C9' 0.107(12) 0.105(12) 0.104(12) 0.000(5) -0.019(5) -0.021(5)

loop_
_atom_type_symbol
_atom_type_description
_atom_type_scat_dispersion_real
_atom_type_scat_dispersion_imag
_atom_type_scat_source
C C 0.0033 0.0016 'International Tables Vol C Tables 4.2.6.8 and 6.1.1.4'
H H 0.0000 0.0000 'International Tables Vol C Tables 4.2.6.8 and 6.1.1.4'
O O 0.0106 0.0060 'International Tables Vol C Tables 4.2.6.8 and 6.1.1.4'
Co Co 0.3494 0.9721 'International Tables Vol C Tables 4.2.6.8 and 6.1.1.4'

loop_
_geom_angle_atom_site_label_1
_geom_angle_atom_site_label_2
_geom_angle_atom_site_label_3
_geom_angle
_geom_angle_site_symmetry_1
_geom_angle_site_symmetry_3
_geom_angle_publ_flag
O1 Co1 O2 160.11(13) . 2_766 ?
O1 Co1 O4 99.29(12) . 2_676 ?
O2 Co1 O4 98.10(12) 2_766 2_676 ?
O1 Co1 O3 90.71(14) . 2_776 ?
O2 Co1 O3 89.22(14) 2_766 2_776 ?
O4 Co1 O3 119.13(11) 2_676 2_776 ?
O1 Co1 O4 86.09(12) . 1_545 ?
O2 Co1 O4 87.75(12) 2_766 1_545 ?
O4 Co1 O4 79.20(11) 2_676 1_545 ?
O3 Co1 O4 161.67(11) 2_776 1_545 ?
O1 Co1 Co1 77.83(9) . 2_766 ?
O2 Co1 Co1 82.32(9) 2_766 2_766 ?
O4 Co1 Co1 154.68(8) 2_676 2_766 ?
O3 Co1 Co1 86.17(8) 2_776 2_766 ?
O4 Co1 Co1 75.51(7) 1_545 2_766 ?
C7 O1 Co1 131.1(3) . . ?
C7 O2 Co1 123.9(3) . 2_766 ?
C8 O3 Co1 125.4(3) . 2_776 ?
C8 O4 Co1 129.7(2) . 2_676 ?
C8 O4 Co1 129.3(2) . 1_565 ?
Co1 O4 Co1 100.80(11) 2_676 1_565 ?
C7 C1 C2 112.3(3) . . ?
C7 C1 C6 108.2(3) . . ?
C2 C1 C6 109.8(3) . . ?
C7 C1 H1A 108.8 . . ?
C2 C1 H1A 108.8 . . ?
C6 C1 H1A 108.8 . . ?
C8 C2 C1 112.0(3) . . ?
C8 C2 C3 107.4(3) . . ?
C1 C2 C3 111.0(3) . . ?
C8 C2 H2A 108.8 . . ?
C1 C2 H2A 108.8 . . ?
C3 C2 H2A 108.8 . . ?
C4 C3 C2 112.2(4) . . ?
C4 C3 H3A 109.2 . . ?
C2 C3 H3A 109.2 . . ?
C4 C3 H3B 109.2 . . ?
C2 C3 H3B 109.2 . . ?
H3A C3 H3B 107.9 . . ?
C5 C6 C1 111.8(4) . . ?
C5 C6 H6A 109.3 . . ?
C1 C6 H6A 109.3 . . ?
C5 C6 H6B 109.3 . . ?
C1 C6 H6B 109.3 . . ?
H6A C6 H6B 107.9 . . ?
O1 C7 O2 124.7(4) . . ?
O1 C7 C1 117.9(4) . . ?
O2 C7 C1 117.3(4) . . ?
O3 C8 O4 123.4(4) . . ?
O3 C8 C2 118.1(3) . . ?
O4 C8 C2 118.4(3) . . ?
C3 C4 C5 109.6(4) . . ?
C3 C4 C9 110.1(6) . . ?
C5 C4 C9 113.0(6) . . ?
C3 C4 H4A 108.0 . . ?
C5 C4 H4A 108.0 . . ?
C9 C4 H4A 108.0 . . ?
C6 C5 C4 111.3(4) . . ?
C6 C5 H5A 109.4 . . ?
C4 C5 H5A 109.4 . . ?
C6 C5 H5B 109.4 . . ?
C4 C5 H5B 109.4 . . ?
H5A C5 H5B 108.0 . . ?
C4 C9 H9A 109.5 . . ?
C4 C9 H9B 109.5 . . ?
H9A C9 H9B 109.5 . . ?
C4 C9 H9C 109.5 . . ?
H9A C9 H9C 109.5 . . ?
H9B C9 H9C 109.5 . . ?
H9'A C9' H9'B 109.5 . . ?
H9'A C9' H9'C 109.5 . . ?
H9'B C9' H9'C 109.5 . . ?

loop_
_geom_bond_atom_site_label_1
_geom_bond_atom_site_label_2
_geom_bond_distance
_geom_bond_site_symmetry_2
_geom_bond_publ_flag
Co1 O1 1.962(3) . ?
Co1 O2 1.981(3) 2_766 ?
Co1 O4 2.013(2) 2_676 ?
Co1 O3 2.031(3) 2_776 ?
Co1 O4 2.206(3) 1_545 ?
Co1 Co1 2.8974(9) 2_766 ?
O1 C7 1.248(5) . ?
O2 C7 1.258(5) . ?
O2 Co1 1.981(3) 2_766 ?
O3 C8 1.235(5) . ?
O3 Co1 2.031(3) 2_776 ?
O4 C8 1.277(5) . ?
O4 Co1 2.013(2) 2_676 ?
O4 Co1 2.206(3) 1_565 ?
C1 C7 1.516(6) . ?
C1 C2 1.521(5) . ?
C1 C6 1.526(6) . ?
C1 H1A 0.9800 . ?
C2 C8 1.518(5) . ?
C2 C3 1.526(6) . ?
C2 H2A 0.9800 . ?
C3 C4 1.525(7) . ?
C3 H3A 0.9700 . ?
C3 H3B 0.9700 . ?
C6 C5 1.518(7) . ?
C6 H6A 0.9700 . ?
C6 H6B 0.9700 . ?
C4 C5 1.531(8) . ?
C4 C9 1.534(10) . ?
C4 H4A 0.9800 . ?
C5 H5A 0.9700 . ?
C5 H5B 0.9700 . ?
C9 H9A 0.9600 . ?
C9 H9B 0.9600 . ?
C9 H9C 0.9600 . ?
C9' H9'A 0.9600 . ?
C9' H9'B 0.9600 . ?
C9' H9'C 0.9600 . ?
